data_7122945
loop_
_publ_author_name
'Xia, Peng-Ju'
'Ye, Zhi-Peng'
'Song, Dan'
'Ren, Ji-Wei'
'Wu, Han-Wen'
'Xiao, Jun-An'
'Xiang, Haoyue'
'Chen, Xiaoqing'
'Yang, Hua'

_publ_section_title
;
 Photocatalytic reductive radical-radical coupling of N,
 N'-cyclicazomethine imines with difluorobromo derivatives
;
_journal_name_full 'Chemical Communications'
_journal_paper_doi 10.1039/C8CC09385G
_journal_year 2019
_chemical_formula_sum 'C13.5 H16 F2 N2 O3'
_chemical_formula_weight 292.28
_chemical_name_systematic
; 
 ? 
;
_space_group_IT_number 14
_symmetry_cell_setting monoclinic
_symmetry_space_group_name_Hall '-P 2ybc'
_symmetry_space_group_name_H-M 'P 1 21/c 1'
_atom_sites_solution_hydrogens geom
_atom_sites_solution_primary direct
_atom_sites_solution_secondary difmap
_audit_creation_method SHELXL-97
_audit_update_record
;
2018-07-26 deposited with the CCDC.
2019-02-05 downloaded from the CCDC.
;
_cell_angle_alpha 90.00
_cell_angle_beta 101.8850(10)
_cell_angle_gamma 90.00
_cell_formula_units_Z 4
_cell_length_a 13.8602(6)
_cell_length_b 11.4447(6)
_cell_length_c 9.3074(4)
_cell_measurement_reflns_used 3312
_cell_measurement_temperature 293(2)
_cell_measurement_theta_max 27.54
_cell_measurement_theta_min 3.01
_cell_volume 1444.74(12)
_computing_structure_refinement 'SHELXL-97 (Sheldrick, 1997)'
_computing_structure_solution 'SHELXS-97 (Sheldrick, 1990)'
_diffrn_ambient_temperature 293(2)
_diffrn_measured_fraction_theta_full 0.996
_diffrn_measured_fraction_theta_max 0.996
_diffrn_measurement_device_type 'CCD area detector'
_diffrn_measurement_method 'phi and omega scans'
_diffrn_radiation_monochromator graphite
_diffrn_radiation_source 'fine-focus sealed tube'
_diffrn_radiation_type MoK\a
_diffrn_radiation_wavelength 0.71073
_diffrn_reflns_av_R_equivalents 0.0350
_diffrn_reflns_av_sigmaI/netI 0.0302
_diffrn_reflns_limit_h_max 17
_diffrn_reflns_limit_h_min -18
_diffrn_reflns_limit_k_max 14
_diffrn_reflns_limit_k_min -14
_diffrn_reflns_limit_l_max 12
_diffrn_reflns_limit_l_min -12
_diffrn_reflns_number 18748
_diffrn_reflns_theta_full 27.54
_diffrn_reflns_theta_max 27.54
_diffrn_reflns_theta_min 3.01
_exptl_absorpt_coefficient_mu 0.112
_exptl_crystal_colour COLORLESS
_exptl_crystal_density_diffrn 1.344
_exptl_crystal_density_method 'not measured'
_exptl_crystal_description BAR
_exptl_crystal_F_000 612
_exptl_crystal_size_max 0.3
_exptl_crystal_size_mid 0.2
_exptl_crystal_size_min 0.2
_refine_diff_density_max 0.613
_refine_diff_density_min -0.362
_refine_diff_density_rms 0.052
_refine_ls_extinction_method none
_refine_ls_goodness_of_fit_ref 1.029
_refine_ls_hydrogen_treatment mixed
_refine_ls_matrix_type full
_refine_ls_number_parameters 190
_refine_ls_number_reflns 3312
_refine_ls_number_restraints 1
_refine_ls_restrained_S_all 1.042
_refine_ls_R_factor_all 0.0918
_refine_ls_R_factor_gt 0.0618
_refine_ls_shift/su_max 0.005
_refine_ls_shift/su_mean 0.000
_refine_ls_structure_factor_coef Fsqd
_refine_ls_weighting_details 'calc w=1/[\s^2^(Fo^2^)+(0.0949P)^2^+0.5812P] where P=(Fo^2^+2Fc^2^)/3'
_refine_ls_weighting_scheme calc
_refine_ls_wR_factor_gt 0.1634
_refine_ls_wR_factor_ref 0.1823
_reflns_number_gt 2295
_reflns_number_total 3312
_reflns_threshold_expression >2sigma(I)
_cod_data_source_file c8cc09385g2.cif
_cod_data_source_block ja_CCDC1
_cod_depositor_comments
;
The following automatic conversions were performed:

'_symmetry_cell_setting' value 'Monoclinic' changed to 'monoclinic'
according to
/home/data/users/saulius/crontab/automatic-downloads/rss-feeds/RSC/lib/dictionaries/cif_core.dic
dictionary named 'cif_core.dic' version 2.4.2 from 2011-04-26.

Automatic conversion script
Id: cif_fix_values 4973 2017-02-22 13:04:09Z antanas 
;
_cod_original_sg_symbol_H-M P2(1)/c
_cod_original_formula_sum 'C13.50 H16 F2 N2 O3'
_cod_database_code 7122945

loop_
_symmetry_equiv_pos_as_xyz
'x, y, z'
'-x, y+1/2, -z+1/2'
'-x, -y, -z'
'x, -y-1/2, z-1/2'

loop_
_atom_site_label
_atom_site_type_symbol
_atom_site_fract_x
_atom_site_fract_y
_atom_site_fract_z
_atom_site_U_iso_or_equiv
_atom_site_adp_type
_atom_site_occupancy
_atom_site_symmetry_multiplicity
_atom_site_calc_flag
_atom_site_refinement_flags
F2 F 0.26384(10) 0.02393(12) 0.10270(15) 0.0561(4) Uani 1 1 d .
F1 F 0.39160(10) 0.02742(12) 0.00158(16) 0.0599(4) Uani 1 1 d .
N2 N 0.18008(12) -0.16673(15) -0.06273(18) 0.0377(4) Uani 1 1 d .
N1 N 0.09757(12) -0.09396(16) -0.05372(18) 0.0406(4) Uani 1 1 d .
H1A H 0.0976 -0.0471 0.0186 0.049 Uiso 1 1 calc R
C14 C 0.26221(14) -0.10008(18) -0.1042(2) 0.0355(5) Uani 1 1 d .
H14A H 0.3059 -0.1590 -0.1330 0.043 Uiso 1 1 calc R
O3 O 0.43643(13) -0.19320(19) 0.09272(19) 0.0691(6) Uani 1 1 d .
O2 O -0.05774(12) -0.05138(19) -0.17711(19) 0.0670(6) Uani 1 1 d .
C13 C 0.23785(15) -0.01676(18) -0.2325(2) 0.0386(5) Uani 1 1 d .
C12 C 0.32117(14) -0.04441(19) 0.0356(2) 0.0412(5) Uani 1 1 d .
O1 O 0.36159(15) -0.1385(2) 0.2718(2) 0.0713(6) Uani 1 1 d .
C11 C 0.02046(15) -0.1041(2) -0.1658(2) 0.0482(6) Uani 1 1 d .
C10 C 0.37483(15) -0.1312(2) 0.1502(2) 0.0454(5) Uani 1 1 d .
C9 C 0.13546(17) -0.2532(2) -0.1772(3) 0.0515(6) Uani 1 1 d .
H9A H 0.1149 -0.3227 -0.1320 0.062 Uiso 1 1 calc R
H9B H 0.1826 -0.2756 -0.2360 0.062 Uiso 1 1 calc R
C8 C 0.25834(19) -0.0508(2) -0.3659(3) 0.0516(6) Uani 1 1 d .
H8A H 0.2868 -0.1235 -0.3738 0.062 Uiso 1 1 calc R
C7 C 0.1968(2) 0.0926(2) -0.2244(3) 0.0579(7) Uani 1 1 d .
H7A H 0.1822 0.1178 -0.1362 0.070 Uiso 1 1 calc R
C6 C 0.2375(2) 0.0208(2) -0.4868(3) 0.0640(7) Uani 1 1 d .
H6A H 0.2509 -0.0041 -0.5758 0.077 Uiso 1 1 calc R
C5 C 0.04741(17) -0.1929(2) -0.2713(3) 0.0570(7) Uani 1 1 d .
H5A H 0.0649 -0.1553 -0.3558 0.068 Uiso 1 1 calc R
H5B H -0.0061 -0.2474 -0.3046 0.068 Uiso 1 1 calc R
C4 C 0.1773(2) 0.1645(3) -0.3453(3) 0.0743(9) Uani 1 1 d .
H4A H 0.1504 0.2382 -0.3379 0.089 Uiso 1 1 calc R
C3 C 0.1972(2) 0.1283(3) -0.4767(3) 0.0716(8) Uani 1 1 d .
H3A H 0.1833 0.1769 -0.5584 0.086 Uiso 1 1 calc R
C2 C 0.5040(3) -0.2697(4) 0.1936(4) 0.1025(14) Uani 1 1 d D
H2A H 0.5415 -0.2239 0.2737 0.123 Uiso 1 1 calc R
H2B H 0.4666 -0.3279 0.2348 0.123 Uiso 1 1 calc R
C1 C 0.5663(4) -0.3234(6) 0.1195(6) 0.181(3) Uani 1 1 d D
H1B H 0.6098 -0.3742 0.1850 0.272 Uiso 1 1 calc R
H1C H 0.6043 -0.2656 0.0809 0.272 Uiso 1 1 calc R
H1D H 0.5288 -0.3683 0.0402 0.272 Uiso 1 1 calc R

loop_
_atom_site_aniso_label
_atom_site_aniso_U_11
_atom_site_aniso_U_22
_atom_site_aniso_U_33
_atom_site_aniso_U_23
_atom_site_aniso_U_13
_atom_site_aniso_U_12
F2 0.0474(8) 0.0602(9) 0.0567(8) -0.0226(6) 0.0015(6) 0.0095(6)
F1 0.0461(8) 0.0575(9) 0.0717(10) 0.0140(7) 0.0022(7) -0.0151(6)
N2 0.0325(9) 0.0382(10) 0.0431(9) -0.0035(7) 0.0092(7) 0.0023(7)
N1 0.0317(9) 0.0518(11) 0.0386(9) -0.0132(8) 0.0078(7) 0.0055(8)
C14 0.0316(10) 0.0357(10) 0.0396(10) -0.0002(8) 0.0081(8) 0.0075(8)
O3 0.0615(11) 0.0919(14) 0.0545(10) 0.0246(10) 0.0132(9) 0.0413(10)
O2 0.0354(9) 0.1010(15) 0.0599(11) -0.0333(10) -0.0011(8) 0.0172(9)
C13 0.0386(11) 0.0359(11) 0.0411(11) -0.0006(8) 0.0073(9) 0.0052(9)
C12 0.0319(10) 0.0430(12) 0.0480(12) -0.0013(9) 0.0068(9) -0.0003(9)
O1 0.0743(13) 0.0922(15) 0.0498(11) 0.0140(10) 0.0188(9) 0.0095(11)
C11 0.0344(11) 0.0644(15) 0.0446(12) -0.0187(11) 0.0052(9) 0.0014(10)
C10 0.0345(11) 0.0558(14) 0.0447(13) 0.0060(10) 0.0051(9) -0.0007(10)
C9 0.0475(13) 0.0445(13) 0.0638(15) -0.0175(11) 0.0145(11) -0.0055(10)
C8 0.0655(15) 0.0437(13) 0.0483(13) -0.0013(10) 0.0182(11) 0.0073(11)
C7 0.0768(17) 0.0486(14) 0.0504(14) 0.0025(11) 0.0177(12) 0.0229(13)
C6 0.090(2) 0.0627(17) 0.0423(13) -0.0003(12) 0.0202(13) 0.0013(15)
C5 0.0405(12) 0.0736(17) 0.0554(14) -0.0303(13) 0.0062(10) 0.0004(12)
C4 0.101(2) 0.0544(16) 0.0693(18) 0.0159(14) 0.0205(16) 0.0344(16)
C3 0.094(2) 0.0634(18) 0.0536(15) 0.0200(13) 0.0067(15) 0.0107(16)
C2 0.087(2) 0.139(3) 0.082(2) 0.053(2) 0.0189(18) 0.066(2)
C1 0.158(5) 0.226(7) 0.174(5) 0.116(5) 0.069(4) 0.139(5)

loop_
_atom_type_symbol
_atom_type_description
_atom_type_scat_dispersion_real
_atom_type_scat_dispersion_imag
_atom_type_scat_source
C C 0.0033 0.0016 'International Tables Vol C Tables 4.2.6.8 and 6.1.1.4'
H H 0.0000 0.0000 'International Tables Vol C Tables 4.2.6.8 and 6.1.1.4'
N N 0.0061 0.0033 'International Tables Vol C Tables 4.2.6.8 and 6.1.1.4'
O O 0.0106 0.0060 'International Tables Vol C Tables 4.2.6.8 and 6.1.1.4'
F F 0.0171 0.0103 'International Tables Vol C Tables 4.2.6.8 and 6.1.1.4'

loop_
_geom_angle_atom_site_label_1
_geom_angle_atom_site_label_2
_geom_angle_atom_site_label_3
_geom_angle
N1 N2 C14 112.38(15)
N1 N2 C9 102.06(15)
C14 N2 C9 112.47(16)
C11 N1 N2 115.12(16)
C11 N1 H1A 122.4
N2 N1 H1A 122.4
N2 C14 C13 118.09(16)
N2 C14 C12 107.30(16)
C13 C14 C12 113.81(18)
N2 C14 H14A 105.5
C13 C14 H14A 105.5
C12 C14 H14A 105.5
C10 O3 C2 116.5(2)
C7 C13 C8 117.8(2)
C7 C13 C14 123.71(19)
C8 C13 C14 118.51(19)
F2 C12 F1 105.95(17)
F2 C12 C14 111.84(16)
F1 C12 C14 109.73(17)
F2 C12 C10 107.44(17)
F1 C12 C10 106.53(16)
C14 C12 C10 114.86(18)
O2 C11 N1 125.2(2)
O2 C11 C5 127.4(2)
N1 C11 C5 107.48(18)
O1 C10 O3 126.5(2)
O1 C10 C12 124.1(2)
O3 C10 C12 109.36(18)
N2 C9 C5 106.11(18)
N2 C9 H9A 110.5
C5 C9 H9A 110.5
N2 C9 H9B 110.5
C5 C9 H9B 110.5
H9A C9 H9B 108.7
C6 C8 C13 121.3(2)
C6 C8 H8A 119.4
C13 C8 H8A 119.4
C4 C7 C13 120.7(2)
C4 C7 H7A 119.7
C13 C7 H7A 119.7
C3 C6 C8 120.1(2)
C3 C6 H6A 119.9
C8 C6 H6A 119.9
C11 C5 C9 101.99(18)
C11 C5 H5A 111.4
C9 C5 H5A 111.4
C11 C5 H5B 111.4
C9 C5 H5B 111.4
H5A C5 H5B 109.2
C3 C4 C7 120.5(3)
C3 C4 H4A 119.8
C7 C4 H4A 119.8
C6 C3 C4 119.7(3)
C6 C3 H3A 120.2
C4 C3 H3A 120.2
C1 C2 O3 109.4(3)
C1 C2 H2A 109.8
O3 C2 H2A 109.8
C1 C2 H2B 109.8
O3 C2 H2B 109.8
H2A C2 H2B 108.2
C2 C1 H1B 109.5
C2 C1 H1C 109.5
H1B C1 H1C 109.5
C2 C1 H1D 109.5
H1B C1 H1D 109.5
H1C C1 H1D 109.5

loop_
_geom_bond_atom_site_label_1
_geom_bond_atom_site_label_2
_geom_bond_distance
F2 C12 1.356(2)
F1 C12 1.362(2)
N2 N1 1.431(2)
N2 C14 1.486(2)
N2 C9 1.491(3)
N1 C11 1.336(3)
N1 H1A 0.8600
C14 C13 1.511(3)
C14 C12 1.526(3)
C14 H14A 0.9800
O3 C10 1.306(3)
O3 C2 1.471(3)
O2 C11 1.226(3)
C13 C7 1.384(3)
C13 C8 1.385(3)
C12 C10 1.533(3)
O1 C10 1.187(3)
C11 C5 1.513(3)
C9 C5 1.514(4)
C9 H9A 0.9700
C9 H9B 0.9700
C8 C6 1.374(4)
C8 H8A 0.9300
C7 C4 1.375(4)
C7 H7A 0.9300
C6 C3 1.362(4)
C6 H6A 0.9300
C5 H5A 0.9700
C5 H5B 0.9700
C4 C3 1.372(4)
C4 H4A 0.9300
C3 H3A 0.9300
C2 C1 1.357(5)
C2 H2A 0.9700
C2 H2B 0.9700
C1 H1B 0.9600
C1 H1C 0.9600
C1 H1D 0.9600

loop_
_geom_torsion_atom_site_label_1
_geom_torsion_atom_site_label_2
_geom_torsion_atom_site_label_3
_geom_torsion_atom_site_label_4
_geom_torsion
C14 N2 N1 C11 104.7(2)
C9 N2 N1 C11 -16.0(2)
N1 N2 C14 C13 -47.5(2)
C9 N2 C14 C13 67.0(2)
N1 N2 C14 C12 82.71(19)
C9 N2 C14 C12 -162.78(17)
N2 C14 C13 C7 77.6(3)
C12 C14 C13 C7 -49.5(3)
N2 C14 C13 C8 -102.9(2)
C12 C14 C13 C8 129.9(2)
N2 C14 C12 F2 -56.7(2)
C13 C14 C12 F2 75.9(2)
N2 C14 C12 F1 -173.92(15)
C13 C14 C12 F1 -41.4(2)
N2 C14 C12 C10 66.1(2)
C13 C14 C12 C10 -161.31(17)
N2 N1 C11 O2 178.4(2)
N2 N1 C11 C5 -0.5(3)
C2 O3 C10 O1 -7.6(4)
C2 O3 C10 C12 171.8(3)
F2 C12 C10 O1 4.1(3)
F1 C12 C10 O1 117.3(3)
C14 C12 C10 O1 -121.0(3)
F2 C12 C10 O3 -175.40(19)
F1 C12 C10 O3 -62.2(2)
C14 C12 C10 O3 59.5(2)
N1 N2 C9 C5 25.5(2)
C14 N2 C9 C5 -95.1(2)
C7 C13 C8 C6 -0.8(4)
C14 C13 C8 C6 179.7(2)
C8 C13 C7 C4 -0.1(4)
C14 C13 C7 C4 179.4(3)
C13 C8 C6 C3 1.0(4)
O2 C11 C5 C9 -162.4(3)
N1 C11 C5 C9 16.5(3)
N2 C9 C5 C11 -25.9(2)
C13 C7 C4 C3 0.8(5)
C8 C6 C3 C4 -0.2(5)
C7 C4 C3 C6 -0.6(5)
C10 O3 C2 C1 -176.9(4)
